data_1554059
loop_
_publ_author_name
'Jeeva, Mani'
'Prabhu, G. Venkatesa'
'Boobalan, Maria susai'
'Rajesh, Chinnaiyan Mahalingam'

_publ_section_title
;
 Interactions and Inhibition Effect of Urea-Derived Mannich Bases on a
 Mild Steel Surface in HCl
;
_journal_issue 38
_journal_name_full 'The Journal of Physical Chemistry C'
_journal_page_first 22025
_journal_paper_doi 10.1021/acs.jpcc.5b05788
_journal_volume 119
_journal_year 2015
_chemical_formula_moiety 'C11 H16 N4 O2'
_chemical_formula_sum 'C11 H16 N4 O2'
_chemical_formula_weight 236.27
_chemical_melting_point 429.5(2)
_chemical_name_common morpholinopyridinylurea
_chemical_name_systematic 1-(morpholino(pyridin-4-yl)methyl)urea
_space_group_IT_number 43
_space_group_name_Hall 'F 2 -2d'
_space_group_name_H-M_alt 'F d d 2'
_symmetry_cell_setting orthorhombic
_symmetry_Int_Tables_number 43
_symmetry_space_group_name_H-M 'F d d 2'
_atom_sites_solution_hydrogens geom
_atom_sites_solution_primary direct
_atom_sites_solution_secondary difmap
_audit_creation_method SHELXL-97
_cell_angle_alpha 90.00
_cell_angle_beta 90.00
_cell_angle_gamma 90.00
_cell_formula_units_Z 16
_cell_length_a 12.2079(11)
_cell_length_b 34.449(3)
_cell_length_c 11.8236(6)
_cell_measurement_temperature 293(2)
_cell_measurement_theta_max 28.80
_cell_measurement_theta_min 2.98
_cell_volume 4972.4(7)
_computing_cell_refinement 'Agilent CrysAlisPro'
_computing_data_collection 'Agilent CrysAlisPro'
_computing_data_reduction 'Agilent CrysAlisPro'
_computing_molecular_graphics Wingx
_computing_publication_material Wingx
_computing_structure_refinement 'SHELXL-97 (Sheldrick, 2008)''
_computing_structure_solution 'SHELXL-97 (Sheldrick, 2008)'
_diffrn_ambient_temperature 293(2)
_diffrn_measured_fraction_theta_full 0.999
_diffrn_measured_fraction_theta_max 0.999
_diffrn_measurement_device_type 'SuperNova, Single source at offset), Eos'
_diffrn_measurement_method 'phi and omega scans'
_diffrn_radiation_monochromator graphite
_diffrn_radiation_probe x-ray
_diffrn_radiation_type MoK\a
_diffrn_radiation_wavelength 0.71073
_diffrn_reflns_av_R_equivalents 0.0223
_diffrn_reflns_av_sigmaI/netI 0.0210
_diffrn_reflns_limit_h_max 16
_diffrn_reflns_limit_h_min -15
_diffrn_reflns_limit_k_max 46
_diffrn_reflns_limit_k_min -45
_diffrn_reflns_limit_l_max 16
_diffrn_reflns_limit_l_min -15
_diffrn_reflns_number 12059
_diffrn_reflns_theta_full 28.80
_diffrn_reflns_theta_max 28.80
_diffrn_reflns_theta_min 2.98
_diffrn_source 'fine-focus sealed tube'
_exptl_absorpt_coefficient_mu 0.090
_exptl_crystal_colour colorless
_exptl_crystal_density_diffrn 1.263
_exptl_crystal_density_meas 1.262
_exptl_crystal_density_method 'not measured'
_exptl_crystal_description Block
_exptl_crystal_F_000 2016
_exptl_crystal_size_max 1.0
_exptl_crystal_size_mid 0.8
_exptl_crystal_size_min 0.6
_refine_diff_density_max 0.127
_refine_diff_density_min -0.153
_refine_diff_density_rms 0.032
_refine_ls_abs_structure_details 'Flack H D (1983), Acta Cryst. A39, 876-881'
_refine_ls_abs_structure_Flack 1.8(18)
_refine_ls_extinction_method none
_refine_ls_goodness_of_fit_ref 0.818
_refine_ls_hydrogen_treatment mixed
_refine_ls_matrix_type full
_refine_ls_number_parameters 154
_refine_ls_number_reflns 2984
_refine_ls_number_restraints 1
_refine_ls_restrained_S_all 0.818
_refine_ls_R_factor_all 0.0546
_refine_ls_R_factor_gt 0.0450
_refine_ls_shift/su_max 0.000
_refine_ls_shift/su_mean 0.000
_refine_ls_structure_factor_coef Fsqd
_refine_ls_weighting_details 'calc w=1/[\s^2^(Fo^2^)+(0.1900P)^2^+0.0000P] where P=(Fo^2^+2Fc^2^)/3'
_refine_ls_weighting_scheme calc
_refine_ls_wR_factor_gt 0.1677
_refine_ls_wR_factor_ref 0.1969
_reflns_number_gt 2449
_reflns_number_total 2984
_reflns_threshold_expression >2sigma(I)
_cod_data_source_file jp5b05788_si_002.cif
_cod_data_source_block um4p
_cod_database_code 1554059

loop_
_symmetry_equiv_pos_as_xyz
'x, y, z'
'-x, -y, z'
'-x+1/4, y+1/4, z+1/4'
'x+3/4, -y+3/4, z+1/4'
'x, y+1/2, z+1/2'
'-x, -y+1/2, z+1/2'
'-x+1/4, y+3/4, z+3/4'
'x+3/4, -y+5/4, z+3/4'
'x+1/2, y, z+1/2'
'-x+1/2, -y, z+1/2'
'-x+3/4, y+1/4, z+3/4'
'x+5/4, -y+3/4, z+3/4'
'x+1/2, y+1/2, z'
'-x+1/2, -y+1/2, z'
'-x+3/4, y+3/4, z+1/4'
'x+5/4, -y+5/4, z+1/4'

loop_
_atom_site_label
_atom_site_type_symbol
_atom_site_fract_x
_atom_site_fract_y
_atom_site_fract_z
_atom_site_U_iso_or_equiv
_atom_site_adp_type
_atom_site_occupancy
_atom_site_symmetry_multiplicity
_atom_site_calc_flag
_atom_site_refinement_flags
C10 C 0.1644(2) 0.02327(9) 0.3300(2) 0.0696(6) Uani 1 1 d .
H10A H 0.2027 0.0384 0.2732 0.084 Uiso 1 1 calc R
H10B H 0.0906 0.0334 0.3369 0.084 Uiso 1 1 calc R
C1 C -0.0535(2) 0.11780(8) 0.5277(3) 0.0761(7) Uani 1 1 d .
H1 H -0.0857 0.1413 0.5083 0.091 Uiso 1 1 calc R
O1 O 0.2688(2) -0.03401(7) 0.2811(2) 0.0965(7) Uani 1 1 d .
C4 C 0.04393(19) 0.05051(7) 0.5839(2) 0.0666(6) Uani 1 1 d .
H4 H 0.0754 0.0271 0.6058 0.080 Uiso 1 1 calc R
O2 O 0.43312(14) 0.09644(6) 0.50544(16) 0.0718(5) Uani 1 1 d .
N2 N 0.22113(14) 0.02645(6) 0.43835(16) 0.0567(4) Uani 1 1 d .
C2 C 0.0539(2) 0.11119(7) 0.4937(3) 0.0718(6) Uani 1 1 d .
H2 H 0.0918 0.1301 0.4533 0.086 Uiso 1 1 calc R
N4 N 0.40155(17) 0.13836(7) 0.3619(2) 0.0745(6) Uani 1 1 d .
H4A H 0.4648 0.1491 0.3689 0.089 Uiso 1 1 calc R
H4B H 0.3568 0.1464 0.3108 0.089 Uiso 1 1 calc R
C7 C 0.33190(18) 0.01067(8) 0.4279(3) 0.0704(6) Uani 1 1 d .
H7A H 0.3685 0.0114 0.5007 0.085 Uiso 1 1 calc R
H7B H 0.3740 0.0262 0.3749 0.085 Uiso 1 1 calc R
C11 C 0.37257(17) 0.10910(6) 0.4308(2) 0.0571(5) Uani 1 1 d .
C5 C -0.0625(2) 0.05924(8) 0.6150(3) 0.0734(7) Uani 1 1 d .
H5 H -0.1011 0.0412 0.6579 0.088 Uiso 1 1 calc R
N1 N -0.11283(17) 0.09242(7) 0.5864(2) 0.0711(6) Uani 1 1 d .
C6 C 0.22046(15) 0.06585(6) 0.48574(18) 0.0527(4) Uani 1 1 d .
H6 H 0.2637 0.0649 0.5555 0.063 Uiso 1 1 calc R
C3 C 0.10336(15) 0.07678(5) 0.51999(18) 0.0504(4) Uani 1 1 d .
C9 C 0.1606(3) -0.01947(11) 0.2941(3) 0.0868(9) Uani 1 1 d .
H9A H 0.1222 -0.0345 0.3509 0.104 Uiso 1 1 calc R
H9B H 0.1212 -0.0219 0.2232 0.104 Uiso 1 1 calc R
C8 C 0.3247(3) -0.03114(10) 0.3860(3) 0.0904(10) Uani 1 1 d .
H8A H 0.3981 -0.0415 0.3776 0.108 Uiso 1 1 calc R
H8B H 0.2867 -0.0467 0.4420 0.108 Uiso 1 1 calc R
N3 N 0.26956(14) 0.09542(6) 0.4148(2) 0.0639(5) Uani 1 1 d .
H3 H 0.2316 0.1047 0.3599 0.077 Uiso 1 1 calc R

loop_
_atom_site_aniso_label
_atom_site_aniso_U_11
_atom_site_aniso_U_22
_atom_site_aniso_U_33
_atom_site_aniso_U_23
_atom_site_aniso_U_13
_atom_site_aniso_U_12
C10 0.0522(12) 0.0845(15) 0.0722(13) -0.0057(11) 0.0019(10) 0.0063(11)
C1 0.0609(15) 0.0689(13) 0.0986(17) 0.0017(12) 0.0060(13) 0.0247(11)
O1 0.0799(15) 0.1074(17) 0.1021(15) -0.0227(13) 0.0168(12) 0.0220(12)
C4 0.0430(10) 0.0644(12) 0.0925(15) 0.0127(11) 0.0160(11) 0.0077(8)
O2 0.0373(8) 0.0929(12) 0.0853(11) 0.0015(9) -0.0087(7) -0.0079(7)
N2 0.0349(8) 0.0638(10) 0.0714(10) 0.0033(7) 0.0078(7) 0.0057(7)
C2 0.0566(13) 0.0621(12) 0.0966(18) 0.0082(12) 0.0127(12) 0.0076(9)
N4 0.0413(10) 0.0853(13) 0.0969(15) 0.0162(11) -0.0015(10) -0.0208(9)
C7 0.0401(11) 0.0812(14) 0.0900(15) 0.0042(12) 0.0091(10) 0.0137(9)
C11 0.0324(9) 0.0649(11) 0.0740(11) -0.0044(10) 0.0038(8) -0.0052(7)
C5 0.0466(12) 0.0755(14) 0.0980(17) 0.0071(12) 0.0221(11) 0.0051(10)
N1 0.0441(10) 0.0835(13) 0.0857(12) -0.0143(10) 0.0047(9) 0.0173(9)
C6 0.0300(8) 0.0589(10) 0.0691(11) 0.0082(8) 0.0019(8) -0.0010(7)
C3 0.0340(9) 0.0523(9) 0.0648(10) -0.0022(7) 0.0003(7) 0.0014(7)
C9 0.0717(18) 0.0945(19) 0.0940(19) -0.0272(15) 0.0073(14) 0.0083(14)
C8 0.0676(18) 0.0860(19) 0.118(2) -0.0029(16) 0.0185(17) 0.0282(14)
N3 0.0299(8) 0.0745(11) 0.0872(12) 0.0206(10) -0.0057(8) -0.0113(7)

loop_
_atom_type_symbol
_atom_type_description
_atom_type_scat_dispersion_real
_atom_type_scat_dispersion_imag
_atom_type_scat_source
O O 0.0106 0.0060 'International Tables Vol C Tables 4.2.6.8 and 6.1.1.4'
C C 0.0033 0.0016 'International Tables Vol C Tables 4.2.6.8 and 6.1.1.4'
N N 0.0061 0.0033 'International Tables Vol C Tables 4.2.6.8 and 6.1.1.4'
H H 0.0000 0.0000 'International Tables Vol C Tables 4.2.6.8 and 6.1.1.4'

loop_
_geom_angle_atom_site_label_1
_geom_angle_atom_site_label_2
_geom_angle_atom_site_label_3
_geom_angle
N2 C10 C9 109.2(2)
N2 C10 H10A 109.8
C9 C10 H10A 109.8
N2 C10 H10B 109.8
C9 C10 H10B 109.8
H10A C10 H10B 108.3
N1 C1 C2 123.8(2)
N1 C1 H1 118.1
C2 C1 H1 118.1
C8 O1 C9 109.1(2)
C5 C4 C3 119.7(2)
C5 C4 H4 120.2
C3 C4 H4 120.2
C10 N2 C7 109.6(2)
C10 N2 C6 113.67(18)
C7 N2 C6 112.40(18)
C3 C2 C1 119.6(2)
C3 C2 H2 120.2
C1 C2 H2 120.2
C11 N4 H4A 120.0
C11 N4 H4B 120.0
H4A N4 H4B 120.0
N2 C7 C8 109.0(2)
N2 C7 H7A 109.9
C8 C7 H7A 109.9
N2 C7 H7B 109.9
C8 C7 H7B 109.9
H7A C7 H7B 108.3
O2 C11 N4 122.8(2)
O2 C11 N3 122.3(2)
N4 C11 N3 114.8(2)
N1 C5 C4 123.3(2)
N1 C5 H5 118.4
C4 C5 H5 118.4
C1 N1 C5 116.2(2)
N3 C6 N2 115.25(18)
N3 C6 C3 111.48(16)
N2 C6 C3 109.45(15)
N3 C6 H6 106.7
N2 C6 H6 106.7
C3 C6 H6 106.7
C2 C3 C4 117.4(2)
C2 C3 C6 124.42(19)
C4 C3 C6 118.20(17)
O1 C9 C10 109.9(3)
O1 C9 H9A 109.7
C10 C9 H9A 109.7
O1 C9 H9B 109.7
C10 C9 H9B 109.7
H9A C9 H9B 108.2
O1 C8 C7 112.2(3)
O1 C8 H8A 109.2
C7 C8 H8A 109.2
O1 C8 H8B 109.2
C7 C8 H8B 109.2
H8A C8 H8B 107.9
C11 N3 C6 123.15(18)
C11 N3 H3 118.4
C6 N3 H3 118.4

loop_
_geom_bond_atom_site_label_1
_geom_bond_atom_site_label_2
_geom_bond_distance
C10 N2 1.461(3)
C10 C9 1.533(4)
C10 H10A 0.9700
C10 H10B 0.9700
C1 N1 1.331(4)
C1 C2 1.389(4)
C1 H1 0.9300
O1 C8 1.419(5)
O1 C9 1.420(4)
C4 C5 1.384(3)
C4 C3 1.384(3)
C4 H4 0.9300
O2 C11 1.231(3)
N2 C7 1.463(3)
N2 C6 1.468(3)
C2 C3 1.366(3)
C2 H2 0.9300
N4 C11 1.344(3)
N4 H4A 0.8600
N4 H4B 0.8600
C7 C8 1.526(5)
C7 H7A 0.9700
C7 H7B 0.9700
C11 N3 1.356(3)
C5 N1 1.341(3)
C5 H5 0.9300
C6 N3 1.449(2)
C6 C3 1.533(3)
C6 H6 0.9800
C9 H9A 0.9700
C9 H9B 0.9700
C8 H8A 0.9700
C8 H8B 0.9700
N3 H3 0.8600
